data_4119200
loop_
_publ_author_name
'Bin Xiao'
'Zhao-Jing Liu'
'Lei Liu'
'Yao Fu'

_publ_section_title
;
 Palladium-Catalyzed C-H Activation/Cross-Coupling of Pyridine N-Oxides
 with Nonactivated Secondary Alkyl Bromides
;
_journal_name_full 'Journal of the American Chemical Society'
_journal_page_first 616
_journal_page_last 619
_journal_paper_doi 10.1021/ja3113752
_journal_volume 135
_journal_year 2013
_chemical_absolute_configuration ad
_chemical_formula_sum 'C38 H54 Cl10 N2 O2 Si'
_chemical_formula_weight 953.42
_chemical_name_systematic
; 
 ? 
;
_space_group_IT_number 19
_symmetry_cell_setting orthorhombic
_symmetry_space_group_name_Hall 'P 2ac 2ab'
_symmetry_space_group_name_H-M 'P 21 21 21'
_atom_sites_solution_hydrogens geom
_atom_sites_solution_primary direct
_atom_sites_solution_secondary difmap
_audit_creation_method SHELXL-97
_cell_angle_alpha 90.00
_cell_angle_beta 90.00
_cell_angle_gamma 90.00
_cell_formula_units_Z 4
_cell_length_a 10.8079(13)
_cell_length_b 11.3243(11)
_cell_length_c 39.272(5)
_cell_measurement_reflns_used 4911
_cell_measurement_temperature 290(2)
_cell_measurement_theta_max 69.6840
_cell_measurement_theta_min 3.3733
_cell_volume 4806.6(10)
_computing_cell_refinement 'CrysAlisPro (Oxford Diffraction Ltd.)'
_computing_data_collection 'CrysAlisPro (Oxford Diffraction Ltd.)'
_computing_data_reduction 'CrysAlisPro (Oxford Diffraction Ltd.)'
_computing_molecular_graphics 'Ortep-3 (L. J. Farrugia, 2001)'
_computing_publication_material SHELXL-97
_computing_structure_refinement 'SHELXL-97 (Sheldrick, 1997)'
_computing_structure_solution 'SHELXS-97 (Sheldrick, 1997)'
_diffrn_ambient_temperature 290(2)
_diffrn_detector_area_resol_mean 15.9149
_diffrn_measured_fraction_theta_full 0.995
_diffrn_measured_fraction_theta_max 0.995
_diffrn_measurement_device_type 'Gemini S Ultra, Oxford Diffraction'
_diffrn_measurement_method '\w scans'
_diffrn_radiation_monochromator mirror
_diffrn_radiation_source 'Enhance Ultra (Cu) x-ray Source'
_diffrn_radiation_type CuK\a
_diffrn_radiation_wavelength 1.54184
_diffrn_reflns_av_R_equivalents 0.0434
_diffrn_reflns_av_sigmaI/netI 0.0630
_diffrn_reflns_limit_h_max 12
_diffrn_reflns_limit_h_min -12
_diffrn_reflns_limit_k_max 13
_diffrn_reflns_limit_k_min -11
_diffrn_reflns_limit_l_max 45
_diffrn_reflns_limit_l_min -46
_diffrn_reflns_number 16512
_diffrn_reflns_theta_full 65.09
_diffrn_reflns_theta_max 65.09
_diffrn_reflns_theta_min 4.06
_exptl_absorpt_coefficient_mu 5.807
_exptl_absorpt_correction_T_max 0.2662
_exptl_absorpt_correction_T_min 0.2290
_exptl_absorpt_correction_type multi-scan
_exptl_absorpt_process_details
;
CrysAlisPro, Oxford Diffraction Ltd.,
Version 1.171.34.44 (release 25-10-2010 CrysAlis171 .NET)
(compiled Oct 25 2010,18:11:34)
empirical absorption correction using spherical harmonics,
 implemented in SCALE3 ABSPACK scaling algorithm.
;
_exptl_crystal_density_diffrn 1.318
_exptl_crystal_F_000 1984
_exptl_crystal_size_max 0.36
_exptl_crystal_size_mid 0.35
_exptl_crystal_size_min 0.31
_refine_diff_density_max 0.388
_refine_diff_density_min -0.397
_refine_diff_density_rms 0.060
_refine_ls_abs_structure_details 'Flack H D (1983), Acta Cryst. A39, 876-881'
_refine_ls_abs_structure_Flack 0.02(3)
_refine_ls_extinction_coef 0.00146(16)
_refine_ls_extinction_expression Fc^*^=kFc[1+0.001xFc^2^\l^3^/sin(2\q)]^-1/4^
_refine_ls_extinction_method SHELXL
_refine_ls_goodness_of_fit_ref 1.083
_refine_ls_hydrogen_treatment constr
_refine_ls_matrix_type full
_refine_ls_number_parameters 484
_refine_ls_number_reflns 8120
_refine_ls_number_restraints 14
_refine_ls_restrained_S_all 1.090
_refine_ls_R_factor_all 0.1031
_refine_ls_R_factor_gt 0.0605
_refine_ls_shift/su_max 0.000
_refine_ls_shift/su_mean 0.000
_refine_ls_structure_factor_coef Fsqd
_refine_ls_weighting_details 'calc w=1/[\s^2^(Fo^2^)+(0.0898P)^2^+6.7816P] where P=(Fo^2^+2Fc^2^)/3'
_refine_ls_weighting_scheme calc
_refine_ls_wR_factor_gt 0.1542
_refine_ls_wR_factor_ref 0.2230
_reflns_number_gt 5135
_reflns_number_total 8120
_reflns_threshold_expression >2sigma(I)
_cod_data_source_file ja3113752_si_003.cif
_cod_data_source_block shelxl
_cod_original_cell_volume 4806.6(9)
_cod_database_code 4119200

loop_
_symmetry_equiv_pos_as_xyz
'x, y, z'
'-x+1/2, -y, z+1/2'
'x+1/2, -y+1/2, -z'
'-x, y+1/2, -z+1/2'

loop_
_atom_site_label
_atom_site_type_symbol
_atom_site_fract_x
_atom_site_fract_y
_atom_site_fract_z
_atom_site_U_iso_or_equiv
_atom_site_adp_type
_atom_site_occupancy
_atom_site_symmetry_multiplicity
_atom_site_calc_flag
_atom_site_refinement_flags
Cl1 Cl 0.74750(18) -0.36105(14) 0.46939(4) 0.0611(4) Uani 1 1 d .
Si1 Si 0.68864(19) -0.29853(17) 0.34813(5) 0.0554(5) Uani 1 1 d .
Cl2 Cl 0.7596(3) -0.71325(19) 0.40851(6) 0.0934(7) Uani 1 1 d .
Cl4 Cl 0.5549(2) -0.6671(2) 0.45241(8) 0.1055(9) Uani 1 1 d .
Cl10 Cl 0.0001(3) -0.4662(3) 0.42561(8) 0.1230(10) Uani 1 1 d .
Cl3 Cl 0.7808(4) -0.7591(3) 0.47979(7) 0.1266(12) Uani 1 1 d .
Cl5 Cl 0.3313(4) -0.6599(3) 0.30178(9) 0.1406(13) Uani 1 1 d .
Cl7 Cl 0.3697(4) -0.9042(3) 0.31299(10) 0.1556(15) Uani 1 1 d .
Cl6 Cl 0.4454(4) -0.7380(4) 0.36292(9) 0.1569(15) Uani 1 1 d .
Cl9 Cl 0.1497(5) -0.4783(4) 0.36644(13) 0.199(2) Uani 1 1 d .
O2 O 0.6520(4) -0.1809(3) 0.37134(10) 0.0441(10) Uani 1 1 d .
O1 O 1.0643(4) 0.2110(4) 0.36534(12) 0.0588(12) Uani 1 1 d .
Cl8 Cl 0.2417(4) -0.5622(5) 0.43006(18) 0.242(3) Uani 1 1 d .
N1 N 0.9834(5) 0.1278(4) 0.37246(12) 0.0438(12) Uani 1 1 d .
C7 C 0.8168(6) -0.0497(5) 0.39062(14) 0.0416(14) Uani 1 1 d .
C9 C 0.8913(6) 0.0984(5) 0.35031(15) 0.0424(13) Uani 1 1 d .
N2 N 0.5643(5) -0.1758(4) 0.44774(14) 0.0527(14) Uani 1 1 d .
H2 H 0.6148 -0.2381 0.4523 0.063 Uiso 1 1 calc R
C21 C 0.6343(6) -0.0873(5) 0.42707(15) 0.0437(14) Uani 1 1 d .
H21 H 0.6871 -0.0437 0.4430 0.052 Uiso 1 1 calc R
C10 C 0.7210(5) -0.1428(5) 0.40039(14) 0.0390(13) Uani 1 1 d .
H10 H 0.7632 -0.2108 0.4105 0.047 Uiso 1 1 calc R
C8 C 0.8094(6) 0.0097(5) 0.36067(14) 0.0421(13) Uani 1 1 d .
H8 H 0.7452 -0.0099 0.3460 0.051 Uiso 1 1 calc R
C6 C 1.0864(6) 0.1102(6) 0.42693(17) 0.0527(16) Uani 1 1 d .
H6 H 1.1393 0.1714 0.4208 0.063 Uiso 1 1 calc R
C5 C 0.9932(6) 0.0727(5) 0.40426(14) 0.0418(13) Uani 1 1 d .
C4 C 0.9129(5) -0.0201(5) 0.41353(14) 0.0413(14) Uani 1 1 d .
C1 C 1.0992(7) 0.0571(7) 0.45774(18) 0.0620(19) Uani 1 1 d .
H1 H 1.1594 0.0837 0.4728 0.074 Uiso 1 1 calc R
C11 C 0.8848(6) 0.1575(5) 0.31570(15) 0.0477(15) Uani 1 1 d .
C24 C 0.4620(7) -0.0024(6) 0.47251(19) 0.0608(18) Uani 1 1 d .
H24A H 0.5174 0.0633 0.4768 0.073 Uiso 1 1 calc R
H24B H 0.3895 0.0068 0.4868 0.073 Uiso 1 1 calc R
C2 C 1.0228(7) -0.0375(7) 0.46712(18) 0.0628(19) Uani 1 1 d .
H2A H 1.0332 -0.0742 0.4881 0.075 Uiso 1 1 calc R
C25 C 0.5271(7) -0.1190(7) 0.48073(17) 0.0629(19) Uani 1 1 d .
H25A H 0.5996 -0.1044 0.4947 0.075 Uiso 1 1 calc R
H25B H 0.4718 -0.1706 0.4932 0.075 Uiso 1 1 calc R
C16 C 0.7736(8) 0.1122(6) 0.29552(16) 0.0618(19) Uani 1 1 d .
H16A H 0.6981 0.1289 0.3080 0.074 Uiso 1 1 calc R
H16B H 0.7801 0.0273 0.2928 0.074 Uiso 1 1 calc R
C20 C 1.0006(8) 0.1289(6) 0.29509(17) 0.0619(19) Uani 1 1 d .
H20A H 1.0076 0.0440 0.2924 0.074 Uiso 1 1 calc R
H20B H 1.0732 0.1564 0.3073 0.074 Uiso 1 1 calc R
C34 C 0.5751(8) -0.2962(7) 0.31235(18) 0.0628(18) Uani 1 1 d .
C22 C 0.5406(7) 0.0019(6) 0.41290(17) 0.0548(17) Uani 1 1 d .
H22A H 0.5751 0.0809 0.4136 0.066 Uiso 1 1 calc R
H22B H 0.5210 -0.0172 0.3894 0.066 Uiso 1 1 calc R
C18 C 0.9956(10) 0.1879(8) 0.25969(19) 0.083(3) Uani 1 1 d .
H18 H 1.0712 0.1696 0.2469 0.100 Uiso 1 1 calc R
C23 C 0.4235(6) -0.0040(6) 0.43474(18) 0.0557(17) Uani 1 1 d .
H23 H 0.3693 0.0631 0.4297 0.067 Uiso 1 1 calc R
C36 C 0.7161(8) -0.6675(7) 0.4489(2) 0.076(2) Uani 1 1 d .
H36 H 0.7464 -0.5869 0.4525 0.091 Uiso 1 1 calc R
C15 C 0.7674(9) 0.1716(6) 0.25999(17) 0.069(2) Uani 1 1 d .
H15 H 0.6954 0.1406 0.2477 0.083 Uiso 1 1 calc R
C3 C 0.9331(7) -0.0754(6) 0.44534(16) 0.0541(17) Uani 1 1 d .
H3 H 0.8840 -0.1393 0.4515 0.065 Uiso 1 1 calc R
C12 C 0.8693(8) 0.2937(6) 0.31930(18) 0.0640(19) Uani 1 1 d .
H12A H 0.9387 0.3265 0.3318 0.077 Uiso 1 1 calc R
H12B H 0.7940 0.3116 0.3317 0.077 Uiso 1 1 calc R
C14 C 0.7525(10) 0.3044(7) 0.2640(2) 0.081(2) Uani 1 1 d .
H14A H 0.7473 0.3418 0.2418 0.098 Uiso 1 1 calc R
H14B H 0.6775 0.3221 0.2766 0.098 Uiso 1 1 calc R
C19 C 0.8820(10) 0.1420(8) 0.24019(18) 0.085(3) Uani 1 1 d .
H19A H 0.8783 0.1784 0.2178 0.102 Uiso 1 1 calc R
H19B H 0.8881 0.0572 0.2372 0.102 Uiso 1 1 calc R
C26 C 0.4509(7) -0.2198(6) 0.4299(2) 0.066(2) Uani 1 1 d .
H26A H 0.4172 -0.2873 0.4419 0.079 Uiso 1 1 calc R
H26B H 0.4718 -0.2446 0.4069 0.079 Uiso 1 1 calc R
C27 C 0.3552(7) -0.1201(7) 0.4287(2) 0.066(2) Uani 1 1 d .
H27 H 0.2943 -0.1320 0.4468 0.080 Uiso 1 1 calc R
C13 C 0.8632(10) 0.3489(6) 0.2829(2) 0.081(3) Uani 1 1 d .
H13 H 0.8568 0.4349 0.2851 0.097 Uiso 1 1 calc R
C37 C 0.3367(9) -0.7704(9) 0.3319(2) 0.089(3) Uani 1 1 d .
H37 H 0.2553 -0.7760 0.3428 0.106 Uiso 1 1 calc R
C31 C 0.6715(12) -0.4337(7) 0.3751(2) 0.102(4) Uani 1 1 d .
H31A H 0.5863 -0.4432 0.3815 0.153 Uiso 1 1 calc R
H31B H 0.7210 -0.4255 0.3953 0.153 Uiso 1 1 calc R
H31C H 0.6984 -0.5016 0.3625 0.153 Uiso 1 1 calc R
C28 C 0.2893(10) -0.1183(10) 0.3945(3) 0.104(3) Uani 1 1 d DU
H28 H 0.3287 -0.0787 0.3769 0.125 Uiso 1 1 calc R
C32 C 0.5843(12) -0.1784(9) 0.2925(2) 0.113(4) Uani 1 1 d .
H32A H 0.6641 -0.1726 0.2819 0.170 Uiso 1 1 calc R
H32B H 0.5732 -0.1135 0.3079 0.170 Uiso 1 1 calc R
H32C H 0.5211 -0.1759 0.2753 0.170 Uiso 1 1 calc R
C33 C 0.6032(10) -0.3981(9) 0.2876(2) 0.098(3) Uani 1 1 d .
H33A H 0.5482 -0.3937 0.2684 0.147 Uiso 1 1 calc R
H33B H 0.5918 -0.4722 0.2991 0.147 Uiso 1 1 calc R
H33C H 0.6872 -0.3921 0.2798 0.147 Uiso 1 1 calc R
C17 C 0.9839(11) 0.3191(8) 0.2643(2) 0.095(3) Uani 1 1 d .
H17A H 0.9845 0.3574 0.2422 0.114 Uiso 1 1 calc R
H17B H 1.0538 0.3484 0.2772 0.114 Uiso 1 1 calc R
C35 C 0.4445(8) -0.3115(12) 0.3256(3) 0.108(4) Uani 1 1 d .
H35A H 0.4231 -0.2453 0.3397 0.162 Uiso 1 1 calc R
H35B H 0.4394 -0.3828 0.3387 0.162 Uiso 1 1 calc R
H35C H 0.3881 -0.3160 0.3067 0.162 Uiso 1 1 calc R
C38 C 0.1125(10) -0.5469(9) 0.4050(3) 0.101(3) Uani 1 1 d .
H38 H 0.0794 -0.6256 0.4000 0.122 Uiso 1 1 calc R
C29 C 0.1835(11) -0.1665(11) 0.3877(4) 0.129(4) Uani 1 1 d DU
H29A H 0.1406 -0.2070 0.4045 0.155 Uiso 1 1 calc R
H29B H 0.1505 -0.1605 0.3659 0.155 Uiso 1 1 calc R
C30 C 0.8502(8) -0.2870(11) 0.3325(2) 0.097(3) Uani 1 1 d .
H30A H 0.8709 -0.3566 0.3198 0.146 Uiso 1 1 calc R
H30B H 0.9054 -0.2796 0.3516 0.146 Uiso 1 1 calc R
H30C H 0.8580 -0.2188 0.3182 0.146 Uiso 1 1 calc R

loop_
_atom_site_aniso_label
_atom_site_aniso_U_11
_atom_site_aniso_U_22
_atom_site_aniso_U_33
_atom_site_aniso_U_23
_atom_site_aniso_U_13
_atom_site_aniso_U_12
Cl1 0.0666(10) 0.0565(9) 0.0603(9) 0.0130(7) -0.0014(9) 0.0084(9)
Si1 0.0660(12) 0.0467(9) 0.0535(10) -0.0077(8) -0.0032(9) 0.0064(9)
Cl2 0.131(2) 0.0714(12) 0.0782(13) -0.0050(10) 0.0174(14) 0.0168(15)
Cl4 0.0915(17) 0.1038(19) 0.121(2) -0.0293(16) 0.0086(15) 0.0022(15)
Cl10 0.109(2) 0.121(2) 0.139(2) -0.0289(19) 0.0122(19) 0.0099(19)
Cl3 0.182(3) 0.109(2) 0.0888(17) -0.0023(14) -0.0292(18) 0.049(2)
Cl5 0.159(3) 0.147(3) 0.116(2) 0.040(2) -0.009(2) 0.004(2)
Cl7 0.174(4) 0.122(3) 0.170(3) -0.033(2) 0.017(3) 0.023(3)
Cl6 0.167(3) 0.163(3) 0.141(3) 0.006(2) -0.066(3) 0.002(3)
Cl9 0.262(6) 0.123(3) 0.213(4) -0.015(3) 0.115(4) -0.017(3)
O2 0.048(2) 0.044(2) 0.040(2) -0.0024(17) -0.0011(18) 0.0042(19)
O1 0.058(3) 0.050(2) 0.069(3) 0.006(2) -0.003(2) -0.020(2)
Cl8 0.136(3) 0.189(4) 0.401(9) -0.080(5) -0.109(5) 0.053(3)
N1 0.047(3) 0.034(2) 0.051(3) -0.001(2) -0.001(2) -0.003(2)
C7 0.047(4) 0.040(3) 0.037(3) -0.001(2) -0.001(3) 0.001(3)
C9 0.047(3) 0.038(3) 0.043(3) 0.003(3) -0.004(3) -0.003(3)
N2 0.053(3) 0.042(3) 0.063(3) 0.015(2) 0.016(3) 0.006(3)
C21 0.047(4) 0.043(3) 0.041(3) 0.007(3) 0.006(3) 0.001(3)
C10 0.044(3) 0.037(3) 0.036(3) 0.001(2) -0.003(2) 0.002(3)
C8 0.044(3) 0.044(3) 0.039(3) 0.001(2) -0.008(3) -0.003(3)
C6 0.047(4) 0.053(4) 0.058(4) -0.005(3) -0.007(3) -0.004(3)
C5 0.042(3) 0.045(3) 0.039(3) 0.002(3) -0.005(3) 0.004(3)
C4 0.038(3) 0.043(3) 0.042(3) 0.002(3) -0.006(3) 0.005(3)
C1 0.055(4) 0.074(5) 0.057(4) -0.009(4) -0.020(3) 0.002(4)
C11 0.060(4) 0.042(3) 0.042(3) 0.000(3) 0.002(3) 0.005(3)
C24 0.058(4) 0.054(4) 0.070(5) -0.001(3) 0.018(4) 0.003(4)
C2 0.067(5) 0.068(5) 0.053(4) 0.008(3) -0.011(4) 0.002(4)
C25 0.062(4) 0.078(5) 0.050(4) 0.008(3) 0.020(3) 0.010(4)
C16 0.084(5) 0.056(4) 0.045(4) 0.012(3) -0.013(4) -0.010(4)
C20 0.081(5) 0.053(4) 0.052(4) 0.005(3) 0.016(4) 0.002(4)
C34 0.076(5) 0.056(4) 0.057(4) -0.007(3) 0.001(4) 0.000(4)
C22 0.068(5) 0.047(3) 0.050(4) 0.011(3) 0.018(3) 0.005(3)
C18 0.111(7) 0.089(6) 0.049(4) 0.016(4) 0.013(5) 0.008(6)
C23 0.052(4) 0.045(3) 0.071(4) 0.007(3) 0.007(3) 0.006(3)
C36 0.088(6) 0.061(4) 0.078(5) -0.009(4) 0.000(5) 0.005(4)
C15 0.102(6) 0.060(4) 0.045(4) 0.016(3) -0.012(4) -0.006(4)
C3 0.054(4) 0.058(4) 0.050(4) 0.011(3) -0.005(3) -0.001(3)
C12 0.089(5) 0.037(3) 0.067(4) -0.001(3) -0.002(4) 0.011(4)
C14 0.113(7) 0.070(5) 0.061(4) 0.015(4) -0.022(5) 0.018(6)
C19 0.149(9) 0.069(5) 0.038(4) 0.009(3) -0.001(5) 0.011(6)
C26 0.060(5) 0.047(4) 0.090(5) 0.006(4) 0.013(4) 0.001(4)
C27 0.048(4) 0.060(4) 0.091(5) -0.009(4) 0.010(4) 0.003(4)
C13 0.127(8) 0.036(4) 0.080(5) 0.009(4) -0.017(6) 0.005(5)
C37 0.083(6) 0.108(7) 0.075(6) 0.002(5) 0.002(5) 0.004(6)
C31 0.168(11) 0.046(4) 0.091(6) 0.008(4) -0.025(7) 0.008(6)
C28 0.097(4) 0.102(5) 0.113(5) -0.020(4) 0.001(4) 0.009(4)
C32 0.174(12) 0.093(7) 0.073(6) 0.019(5) -0.043(7) -0.013(8)
C33 0.120(8) 0.095(7) 0.080(6) -0.039(5) -0.007(6) 0.005(6)
C17 0.129(9) 0.072(6) 0.084(6) 0.034(5) -0.014(6) -0.022(6)
C35 0.067(6) 0.161(11) 0.095(7) -0.039(7) -0.019(5) -0.010(7)
C38 0.094(7) 0.078(6) 0.133(8) -0.010(6) 0.016(7) 0.002(6)
C29 0.118(5) 0.132(6) 0.138(6) -0.020(4) -0.004(4) 0.000(4)
C30 0.067(5) 0.132(8) 0.092(6) -0.035(6) -0.008(5) 0.026(6)

loop_
_atom_type_symbol
_atom_type_description
_atom_type_scat_dispersion_real
_atom_type_scat_dispersion_imag
_atom_type_scat_source
C C 0.0181 0.0091 'International Tables Vol C Tables 4.2.6.8 and 6.1.1.4'
H H 0.0000 0.0000 'International Tables Vol C Tables 4.2.6.8 and 6.1.1.4'
N N 0.0311 0.0180 'International Tables Vol C Tables 4.2.6.8 and 6.1.1.4'
O O 0.0492 0.0322 'International Tables Vol C Tables 4.2.6.8 and 6.1.1.4'
Si Si 0.2541 0.3302 'International Tables Vol C Tables 4.2.6.8 and 6.1.1.4'
Cl Cl 0.3639 0.7018 'International Tables Vol C Tables 4.2.6.8 and 6.1.1.4'

loop_
_geom_angle_atom_site_label_1
_geom_angle_atom_site_label_2
_geom_angle_atom_site_label_3
_geom_angle
O2 Si1 C30 110.4(4)
O2 Si1 C34 104.2(3)
C30 Si1 C34 111.7(4)
O2 Si1 C31 108.7(3)
C30 Si1 C31 109.8(6)
C34 Si1 C31 111.9(4)
C10 O2 Si1 123.7(4)
O1 N1 C9 121.6(5)
O1 N1 C5 117.3(5)
C9 N1 C5 121.0(5)
C8 C7 C4 118.5(6)
C8 C7 C10 121.3(5)
C4 C7 C10 120.1(5)
N1 C9 C8 116.9(5)
N1 C9 C11 119.8(5)
C8 C9 C11 123.2(5)
C21 N2 C26 112.5(5)
C21 N2 C25 108.5(5)
C26 N2 C25 109.2(6)
C21 N2 H2 108.9
C26 N2 H2 108.9
C25 N2 H2 108.9
N2 C21 C22 107.7(5)
N2 C21 C10 113.8(5)
C22 C21 C10 115.0(5)
N2 C21 H21 106.6
C22 C21 H21 106.6
C10 C21 H21 106.6
O2 C10 C7 111.2(4)
O2 C10 C21 110.4(5)
C7 C10 C21 107.6(4)
O2 C10 H10 109.2
C7 C10 H10 109.2
C21 C10 H10 109.2
C7 C8 C9 124.8(6)
C7 C8 H8 117.6
C9 C8 H8 117.6
C1 C6 C5 120.1(6)
C1 C6 H6 120.0
C5 C6 H6 120.0
N1 C5 C6 118.9(6)
N1 C5 C4 121.1(5)
C6 C5 C4 120.0(5)
C5 C4 C3 117.6(6)
C5 C4 C7 117.6(5)
C3 C4 C7 124.8(6)
C6 C1 C2 120.9(6)
C6 C1 H1 119.6
C2 C1 H1 119.6
C9 C11 C20 110.1(5)
C9 C11 C16 110.7(5)
C20 C11 C16 107.4(5)
C9 C11 C12 111.2(5)
C20 C11 C12 110.3(6)
C16 C11 C12 107.2(6)
C25 C24 C23 108.5(6)
C25 C24 H24A 110.0
C23 C24 H24A 110.0
C25 C24 H24B 110.0
C23 C24 H24B 110.0
H24A C24 H24B 108.4
C3 C2 C1 119.7(7)
C3 C2 H2A 120.2
C1 C2 H2A 120.2
N2 C25 C24 108.1(6)
N2 C25 H25A 110.1
C24 C25 H25A 110.1
N2 C25 H25B 110.1
C24 C25 H25B 110.1
H25A C25 H25B 108.4
C11 C16 C15 110.8(6)
C11 C16 H16A 109.5
C15 C16 H16A 109.5
C11 C16 H16B 109.5
C15 C16 H16B 109.5
H16A C16 H16B 108.1
C11 C20 C18 110.9(7)
C11 C20 H20A 109.5
C18 C20 H20A 109.5
C11 C20 H20B 109.5
C18 C20 H20B 109.5
H20A C20 H20B 108.0
C35 C34 C33 108.4(8)
C35 C34 C32 109.3(9)
C33 C34 C32 108.4(7)
C35 C34 Si1 110.7(6)
C33 C34 Si1 109.6(6)
C32 C34 Si1 110.4(6)
C23 C22 C21 108.3(5)
C23 C22 H22A 110.0
C21 C22 H22A 110.0
C23 C22 H22B 110.0
C21 C22 H22B 110.0
H22A C22 H22B 108.4
C17 C18 C19 109.0(8)
C17 C18 C20 108.9(7)
C19 C18 C20 109.3(7)
C17 C18 H18 109.9
C19 C18 H18 109.9
C20 C18 H18 109.9
C27 C23 C22 110.5(6)
C27 C23 C24 106.9(6)
C22 C23 C24 108.4(6)
C27 C23 H23 110.3
C22 C23 H23 110.3
C24 C23 H23 110.3
Cl2 C36 Cl3 110.5(4)
Cl2 C36 Cl4 110.1(5)
Cl3 C36 Cl4 110.3(5)
Cl2 C36 H36 108.6
Cl3 C36 H36 108.6
Cl4 C36 H36 108.6
C19 C15 C14 111.2(8)
C19 C15 C16 109.5(7)
C14 C15 C16 109.9(6)
C19 C15 H15 108.7
C14 C15 H15 108.7
C16 C15 H15 108.7
C2 C3 C4 121.7(7)
C2 C3 H3 119.2
C4 C3 H3 119.2
C11 C12 C13 108.5(6)
C11 C12 H12A 110.0
C13 C12 H12A 110.0
C11 C12 H12B 110.0
C13 C12 H12B 110.0
H12A C12 H12B 108.4
C13 C14 C15 107.4(7)
C13 C14 H14A 110.2
C15 C14 H14A 110.2
C13 C14 H14B 110.2
C15 C14 H14B 110.2
H14A C14 H14B 108.5
C15 C19 C18 109.0(6)
C15 C19 H19A 109.9
C18 C19 H19A 109.9
C15 C19 H19B 109.9
C18 C19 H19B 109.9
H19A C19 H19B 108.3
N2 C26 C27 108.7(6)
N2 C26 H26A 109.9
C27 C26 H26A 109.9
N2 C26 H26B 109.9
C27 C26 H26B 109.9
H26A C26 H26B 108.3
C28 C27 C23 110.7(7)
C28 C27 C26 110.8(7)
C23 C27 C26 107.6(6)
C28 C27 H27 109.2
C23 C27 H27 109.2
C26 C27 H27 109.2
C14 C13 C17 111.6(7)
C14 C13 C12 110.7(8)
C17 C13 C12 108.3(7)
C14 C13 H13 108.7
C17 C13 H13 108.7
C12 C13 H13 108.7
Cl5 C37 Cl7 110.4(5)
Cl5 C37 Cl6 110.6(6)
Cl7 C37 Cl6 110.4(6)
Cl5 C37 H37 108.4
Cl7 C37 H37 108.4
Cl6 C37 H37 108.4
Si1 C31 H31A 109.5
Si1 C31 H31B 109.5
H31A C31 H31B 109.5
Si1 C31 H31C 109.5
H31A C31 H31C 109.5
H31B C31 H31C 109.5
C29 C28 C27 126.3(12)
C29 C28 H28 116.8
C27 C28 H28 116.8
C34 C32 H32A 109.5
C34 C32 H32B 109.5
H32A C32 H32B 109.5
C34 C32 H32C 109.5
H32A C32 H32C 109.5
H32B C32 H32C 109.5
C34 C33 H33A 109.5
C34 C33 H33B 109.5
H33A C33 H33B 109.5
C34 C33 H33C 109.5
H33A C33 H33C 109.5
H33B C33 H33C 109.5
C18 C17 C13 110.3(8)
C18 C17 H17A 109.6
C13 C17 H17A 109.6
C18 C17 H17B 109.6
C13 C17 H17B 109.6
H17A C17 H17B 108.1
C34 C35 H35A 109.5
C34 C35 H35B 109.5
H35A C35 H35B 109.5
C34 C35 H35C 109.5
H35A C35 H35C 109.5
H35B C35 H35C 109.5
Cl8 C38 Cl10 110.9(6)
Cl8 C38 Cl9 110.8(7)
Cl10 C38 Cl9 109.5(6)
Cl8 C38 H38 108.5
Cl10 C38 H38 108.5
Cl9 C38 H38 108.5
C28 C29 H29A 120.0
C28 C29 H29B 120.0
H29A C29 H29B 120.0
Si1 C30 H30A 109.5
Si1 C30 H30B 109.5
H30A C30 H30B 109.5
Si1 C30 H30C 109.5
H30A C30 H30C 109.5
H30B C30 H30C 109.5

loop_
_geom_bond_atom_site_label_1
_geom_bond_atom_site_label_2
_geom_bond_distance
Si1 O2 1.662(4)
Si1 C30 1.855(9)
Si1 C34 1.866(8)
Si1 C31 1.871(8)
Cl2 C36 1.734(8)
Cl4 C36 1.748(9)
Cl10 C38 1.722(10)
Cl3 C36 1.743(9)
Cl5 C37 1.724(10)
Cl7 C37 1.725(10)
Cl6 C37 1.731(10)
Cl9 C38 1.747(11)
O2 C10 1.429(7)
O1 N1 1.315(6)
Cl8 C38 1.719(12)
N1 C9 1.364(8)
N1 C5 1.400(7)
C7 C8 1.358(8)
C7 C4 1.415(8)
C7 C10 1.526(8)
C9 C8 1.399(8)
C9 C11 1.517(8)
N2 C21 1.495(7)
N2 C26 1.498(9)
N2 C25 1.501(8)
N2 H2 0.9100
C21 C22 1.534(9)
C21 C10 1.540(8)
C21 H21 0.9800
C10 H10 0.9800
C8 H8 0.9300
C6 C1 1.358(10)
C6 C5 1.410(8)
C6 H6 0.9300
C5 C4 1.411(8)
C4 C3 1.414(8)
C1 C2 1.402(10)
C1 H1 0.9300
C11 C20 1.526(9)
C11 C16 1.529(10)
C11 C12 1.558(9)
C24 C25 1.530(10)
C24 C23 1.541(10)
C24 H24A 0.9700
C24 H24B 0.9700
C2 C3 1.362(10)
C2 H2A 0.9300
C25 H25A 0.9700
C25 H25B 0.9700
C16 C15 1.550(8)
C16 H16A 0.9700
C16 H16B 0.9700
C20 C18 1.543(10)
C20 H20A 0.9700
C20 H20B 0.9700
C34 C35 1.514(12)
C34 C33 1.540(10)
C34 C32 1.549(12)
C22 C23 1.530(9)
C22 H22A 0.9700
C22 H22B 0.9700
C18 C17 1.502(13)
C18 C19 1.538(13)
C18 H18 0.9800
C23 C27 1.527(10)
C23 H23 0.9800
C36 H36 0.9800
C15 C19 1.500(13)
C15 C14 1.520(11)
C15 H15 0.9800
C3 H3 0.9300
C12 C13 1.560(10)
C12 H12A 0.9700
C12 H12B 0.9700
C14 C13 1.497(13)
C14 H14A 0.9700
C14 H14B 0.9700
C19 H19A 0.9700
C19 H19B 0.9700
C26 C27 1.533(10)
C26 H26A 0.9700
C26 H26B 0.9700
C27 C28 1.517(13)
C27 H27 0.9800
C13 C17 1.534(14)
C13 H13 0.9800
C37 H37 0.9800
C31 H31A 0.9600
C31 H31B 0.9600
C31 H31C 0.9600
C28 C29 1.295(12)
C28 H28 0.9300
C32 H32A 0.9600
C32 H32B 0.9600
C32 H32C 0.9600
C33 H33A 0.9600
C33 H33B 0.9600
C33 H33C 0.9600
C17 H17A 0.9700
C17 H17B 0.9700
C35 H35A 0.9600
C35 H35B 0.9600
C35 H35C 0.9600
C38 H38 0.9800
C29 H29A 0.9300
C29 H29B 0.9300
C30 H30A 0.9600
C30 H30B 0.9600
C30 H30C 0.9600

loop_
_geom_hbond_atom_site_label_D
_geom_hbond_atom_site_label_H
_geom_hbond_atom_site_label_A
_geom_hbond_distance_DH
_geom_hbond_distance_HA
_geom_hbond_distance_DA
_geom_hbond_angle_DHA
N2 H2 Cl1 0.91 2.11 3.008(6) 169.3

loop_
_geom_torsion_atom_site_label_1
_geom_torsion_atom_site_label_2
_geom_torsion_atom_site_label_3
_geom_torsion_atom_site_label_4
_geom_torsion
C30 Si1 O2 C10 -55.4(6)
C34 Si1 O2 C10 -175.5(4)
C31 Si1 O2 C10 65.0(6)
O1 N1 C9 C8 -179.2(5)
C5 N1 C9 C8 -1.1(8)
O1 N1 C9 C11 3.4(8)
C5 N1 C9 C11 -178.6(5)
C26 N2 C21 C22 46.4(7)
C25 N2 C21 C22 -74.5(6)
C26 N2 C21 C10 -82.4(6)
C25 N2 C21 C10 156.7(5)
Si1 O2 C10 C7 93.9(5)
Si1 O2 C10 C21 -146.7(4)
C8 C7 C10 O2 17.2(8)
C4 C7 C10 O2 -165.5(5)
C8 C7 C10 C21 -103.8(6)
C4 C7 C10 C21 73.5(7)
N2 C21 C10 O2 78.3(6)
C22 C21 C10 O2 -46.6(7)
N2 C21 C10 C7 -160.2(5)
C22 C21 C10 C7 74.9(6)
C4 C7 C8 C9 0.8(9)
C10 C7 C8 C9 178.1(6)
N1 C9 C8 C7 -1.3(9)
C11 C9 C8 C7 176.1(6)
O1 N1 C5 C6 1.1(8)
C9 N1 C5 C6 -177.0(6)
O1 N1 C5 C4 -177.8(5)
C9 N1 C5 C4 4.1(8)
C1 C6 C5 N1 -179.0(6)
C1 C6 C5 C4 0.0(10)
N1 C5 C4 C3 176.6(6)
C6 C5 C4 C3 -2.3(9)
N1 C5 C4 C7 -4.5(8)
C6 C5 C4 C7 176.6(6)
C8 C7 C4 C5 2.1(8)
C10 C7 C4 C5 -175.3(5)
C8 C7 C4 C3 -179.1(6)
C10 C7 C4 C3 3.6(9)
C5 C6 C1 C2 1.8(11)
N1 C9 C11 C20 62.2(7)
C8 C9 C11 C20 -115.1(7)
N1 C9 C11 C16 -179.2(6)
C8 C9 C11 C16 3.5(9)
N1 C9 C11 C12 -60.3(8)
C8 C9 C11 C12 122.4(7)
C6 C1 C2 C3 -1.1(11)
C21 N2 C25 C24 51.7(7)
C26 N2 C25 C24 -71.2(7)
C23 C24 C25 N2 17.0(8)
C9 C11 C16 C15 -179.4(6)
C20 C11 C16 C15 -59.3(7)
C12 C11 C16 C15 59.2(8)
C9 C11 C20 C18 179.8(6)
C16 C11 C20 C18 59.3(7)
C12 C11 C20 C18 -57.2(8)
O2 Si1 C34 C35 -63.5(7)
C30 Si1 C34 C35 177.3(7)
C31 Si1 C34 C35 53.8(8)
O2 Si1 C34 C33 177.1(6)
C30 Si1 C34 C33 57.9(8)
C31 Si1 C34 C33 -65.6(7)
O2 Si1 C34 C32 57.7(7)
C30 Si1 C34 C32 -61.4(8)
C31 Si1 C34 C32 175.0(7)
N2 C21 C22 C23 20.5(7)
C10 C21 C22 C23 148.6(5)
C11 C20 C18 C17 58.7(10)
C11 C20 C18 C19 -60.3(9)
C21 C22 C23 C27 -70.3(7)
C21 C22 C23 C24 46.6(7)
C25 C24 C23 C27 50.3(7)
C25 C24 C23 C22 -68.8(7)
C11 C16 C15 C19 61.3(8)
C11 C16 C15 C14 -61.2(10)
C1 C2 C3 C4 -1.4(11)
C5 C4 C3 C2 3.0(10)
C7 C4 C3 C2 -175.8(6)
C9 C11 C12 C13 180.0(7)
C20 C11 C12 C13 57.6(9)
C16 C11 C12 C13 -59.0(8)
C19 C15 C14 C13 -60.7(8)
C16 C15 C14 C13 60.8(10)
C14 C15 C19 C18 61.6(8)
C16 C15 C19 C18 -60.1(8)
C17 C18 C19 C15 -59.1(8)
C20 C18 C19 C15 59.8(9)
C21 N2 C26 C27 -70.5(7)
C25 N2 C26 C27 50.0(7)
C22 C23 C27 C28 -74.7(8)
C24 C23 C27 C28 167.5(7)
C22 C23 C27 C26 46.5(8)
C24 C23 C27 C26 -71.3(7)
N2 C26 C27 C28 140.1(7)
N2 C26 C27 C23 18.9(8)
C15 C14 C13 C17 58.2(9)
C15 C14 C13 C12 -62.5(9)
C11 C12 C13 C14 62.8(9)
C11 C12 C13 C17 -59.8(9)
C23 C27 C28 C29 -144.5(11)
C26 C27 C28 C29 96.2(12)
C19 C18 C17 C13 57.3(9)
C20 C18 C17 C13 -61.9(10)
C14 C13 C17 C18 -58.8(9)
C12 C13 C17 C18 63.3(9)
